data_2022265
loop_
_publ_author_name
'Okezue, Mercy'
'Smith, Daniel'
'Zeller, Matthias'
'Byrn, Stephen R.'
'Smith, Pamela'
'Bogandowich-Knipp, Susan'
'Purcell, Dale K.'
'Clase, Kari L.'

_publ_section_title
;
 Crystal structures of salts of bedaquiline
;
_journal_coeditor_code OV3143
_journal_issue 11
_journal_name_full 'Acta Crystallographica Section C'
_journal_page_first
;
;
_journal_paper_doi 10.1107/S2053229620013455
_journal_volume 76
_journal_year 2020
_chemical_absolute_configuration ad
_chemical_formula_iupac 'C32 H31 Br N2 O2'
_chemical_formula_moiety 'C32 H31 Br N2 O2'
_chemical_formula_sum 'C32 H31 Br N2 O2'
_chemical_formula_weight 555.50
_chemical_name_common
;
Bedaquline
;
_chemical_name_systematic
;
1-(6-Bromo-2-methoxyquinolin-3-yl)-4-(dimethylamino)-
2-(naphthalen-1-yl)-1-phenylbutan-2-ol
;
_space_group_crystal_system orthorhombic
_space_group_IT_number 19
_space_group_name_Hall 'P 2ac 2ab'
_space_group_name_H-M_alt 'P 21 21 21'
_atom_sites_solution_hydrogens geom
_atom_sites_solution_primary direct
_atom_sites_solution_secondary difmap
_audit_creation_method SHELXL-2018/3
_cell_angle_alpha 90
_cell_angle_beta 90
_cell_angle_gamma 90
_cell_formula_units_Z 8
_cell_length_a 11.1584(8)
_cell_length_b 13.6425(14)
_cell_length_c 36.061(4)
_cell_measurement_reflns_used 9979
_cell_measurement_temperature 150(2)
_cell_measurement_theta_max 28.6578
_cell_measurement_theta_min 2.4258
_cell_volume 5489.5(9)
_computing_cell_refinement
;
SAINT (Bruker, 2019)
;
_computing_data_collection
;
APEX3 (Bruker, 2019)
;
_computing_data_reduction
;
SAINT (Bruker, 2019)
;
_computing_molecular_graphics
;
Mercury (Macrae <i>et al.</i>,  2020)
;
_computing_publication_material
;
publCIF (Westrip, 2010)
;
_computing_structure_refinement
;
SHELXL2018 (Sheldrick, 2015) and
shelXle (H\"ubschle <i>et al.</i>,  2011)
;
_computing_structure_solution
;
SHELXS97 (Sheldrick, 2008)
;
_diffrn_ambient_temperature 150(2)
_diffrn_detector_area_resol_mean 7.4074
_diffrn_measured_fraction_theta_full 0.998
_diffrn_measured_fraction_theta_max 0.910
_diffrn_measurement_device_type
;
Bruker D8 Quest diffractometer with PhotonII charge-integrating pixel
array detector (CPAD)
;
_diffrn_measurement_method 'omega and phi scans'
_diffrn_radiation_monochromator 'Triumph curved graphite crystal'
_diffrn_radiation_type MoK\a
_diffrn_radiation_wavelength 0.71073
_diffrn_reflns_av_R_equivalents 0.0517
_diffrn_reflns_av_unetI/netI 0.0711
_diffrn_reflns_limit_h_max 17
_diffrn_reflns_limit_h_min -14
_diffrn_reflns_limit_k_max 17
_diffrn_reflns_limit_k_min -20
_diffrn_reflns_limit_l_max 52
_diffrn_reflns_limit_l_min -55
_diffrn_reflns_number 66520
_diffrn_reflns_theta_full 25.242
_diffrn_reflns_theta_max 33.160
_diffrn_reflns_theta_min 2.258
_diffrn_source 'fine focus sealed tube X-ray source'
_diffrn_source_current '30 mA'
_diffrn_source_voltage '50 kV'
_exptl_absorpt_coefficient_mu 1.529
_exptl_absorpt_correction_T_max 0.7465
_exptl_absorpt_correction_T_min 0.6031
_exptl_absorpt_correction_type multi-scan
_exptl_absorpt_process_details
;
(SADABS2016; Krause <i>et al.</i>,  2015)
;
_exptl_crystal_colour colourless
_exptl_crystal_density_diffrn 1.344
_exptl_crystal_description plate
_exptl_crystal_F_000 2304
_exptl_crystal_size_max 0.210
_exptl_crystal_size_mid 0.130
_exptl_crystal_size_min 0.050
_refine_diff_density_max 0.480
_refine_diff_density_min -0.584
_refine_ls_abs_structure_details
;
Flack <i>x</i> determined using 4397 quotients [(I+)-(I-)]/[(I+)+(I-)]
(Parsons <i>et al.</i>,  2013)
;
_refine_ls_abs_structure_Flack 0.034(3)
_refine_ls_extinction_method none
_refine_ls_goodness_of_fit_ref 1.027
_refine_ls_hydrogen_treatment constr
_refine_ls_matrix_type full
_refine_ls_number_parameters 675
_refine_ls_number_reflns 17893
_refine_ls_number_restraints 0
_refine_ls_restrained_S_all 1.027
_refine_ls_R_factor_all 0.0836
_refine_ls_R_factor_gt 0.0441
_refine_ls_shift/su_max 0.002
_refine_ls_shift/su_mean 0.000
_refine_ls_structure_factor_coef Fsqd
_refine_ls_weighting_details 'w=1/[\s^2^(Fo^2^)+(0.0298P)^2^+2.4789P] where P=(Fo^2^+2Fc^2^)/3'
_refine_ls_weighting_scheme calc
_refine_ls_wR_factor_gt 0.0985
_refine_ls_wR_factor_ref 0.1111
_reflns_number_gt 12296
_reflns_number_total 17893
_reflns_threshold_expression 'I > 2\s(I)'
_cod_data_source_file ov3143sup1.cif
_cod_data_source_block 1
_cod_database_code 2022265
_shelx_space_group_comment
;
The symmetry employed for this shelxl refinement is uniquely defined
by the following loop, which should always be used as a source of
symmetry information in preference to the above space-group names.
They are only intended as comments.
;
_shelx_estimated_absorpt_t_min 0.740
_shelx_estimated_absorpt_t_max 0.927

loop_
_space_group_symop_operation_xyz
'x, y, z'
'-x+1/2, -y, z+1/2'
'-x, y+1/2, -z+1/2'
'x+1/2, -y+1/2, -z'

loop_
_atom_site_type_symbol
_atom_site_label
_atom_site_fract_x
_atom_site_fract_y
_atom_site_fract_z
_atom_site_U_iso_or_equiv
_atom_site_adp_type
_atom_site_calc_flag
_atom_site_occupancy
_atom_site_disorder_assembly
_atom_site_disorder_group
Br Br1 -0.22418(4) 0.59893(4) 0.93403(2) 0.04766(11) Uani d 1 . .
O O1 0.3238(2) 0.60084(19) 0.79619(6) 0.0300(5) Uani d 1 . .
H H1O 0.296203 0.640769 0.780645 0.045 Uiso calc 1 . .
O O2 0.4828(2) 0.72509(17) 0.90856(6) 0.0311(5) Uani d 1 . .
N N1 0.3008(3) 0.7681(3) 0.75701(9) 0.0374(7) Uani d 1 . .
N N2 0.2968(2) 0.7233(2) 0.93579(8) 0.0289(6) Uani d 1 . .
C C1 0.4337(3) 0.5908(2) 0.85326(9) 0.0249(6) Uani d 1 . .
H H1 0.511656 0.613215 0.863960 0.030 Uiso calc 1 . .
C C2 0.4218(3) 0.6444(2) 0.81522(9) 0.0261(6) Uani d 1 . .
C C3 0.3911(3) 0.7541(2) 0.81996(10) 0.0287(7) Uani d 1 . .
H H3A 0.311884 0.760086 0.832083 0.034 Uiso calc 1 . .
H H3B 0.451320 0.784829 0.836451 0.034 Uiso calc 1 . .
C C4 0.3885(3) 0.8096(3) 0.78309(10) 0.0330(7) Uani d 1 . .
H H4A 0.368347 0.879127 0.787832 0.040 Uiso calc 1 . .
H H4B 0.469185 0.807406 0.771700 0.040 Uiso calc 1 . .
C C5 0.1807(4) 0.8058(4) 0.76442(14) 0.0549(12) Uani d 1 . .
H H5A 0.181362 0.877472 0.762872 0.082 Uiso calc 1 . .
H H5B 0.155422 0.785688 0.789317 0.082 Uiso calc 1 . .
H H5C 0.124585 0.779366 0.746042 0.082 Uiso calc 1 . .
C C6 0.3352(5) 0.7891(4) 0.71826(12) 0.0540(12) Uani d 1 . .
H H6A 0.274637 0.761942 0.701453 0.081 Uiso calc 1 . .
H H6B 0.413095 0.759038 0.712972 0.081 Uiso calc 1 . .
H H6C 0.340535 0.860126 0.714641 0.081 Uiso calc 1 . .
C C7 0.5377(3) 0.6349(2) 0.79184(10) 0.0292(7) Uani d 1 . .
C C8 0.5303(3) 0.5879(3) 0.75814(10) 0.0358(8) Uani d 1 . .
H H8 0.459085 0.553241 0.752149 0.043 Uiso calc 1 . .
C C9 0.6254(4) 0.5894(3) 0.73209(11) 0.0437(9) Uani d 1 . .
H H9 0.617529 0.555399 0.709222 0.052 Uiso calc 1 . .
C C10 0.7269(4) 0.6388(3) 0.73966(12) 0.0479(10) Uani d 1 . .
H H10 0.788893 0.641601 0.721614 0.058 Uiso calc 1 . .
C C11 0.7426(3) 0.6867(3) 0.77407(13) 0.0431(10) Uani d 1 . .
C C12 0.8498(4) 0.7363(4) 0.78199(17) 0.0594(14) Uani d 1 . .
H H12 0.910315 0.740322 0.763505 0.071 Uiso calc 1 . .
C C13 0.8689(4) 0.7790(4) 0.81573(18) 0.0624(14) Uani d 1 . .
H H13 0.942439 0.811591 0.820635 0.075 Uiso calc 1 . .
C C14 0.7811(4) 0.7748(3) 0.84279(15) 0.0529(11) Uani d 1 . .
H H14 0.795439 0.803479 0.866381 0.064 Uiso calc 1 . .
C C15 0.6736(4) 0.7297(3) 0.83590(12) 0.0377(8) Uani d 1 . .
H H15 0.613991 0.729114 0.854720 0.045 Uiso calc 1 . .
C C16 0.6489(3) 0.6837(3) 0.80140(11) 0.0338(8) Uani d 1 . .
C C17 0.4406(3) 0.4791(2) 0.85227(9) 0.0271(6) Uani d 1 . .
C C18 0.5242(3) 0.4342(3) 0.87547(11) 0.0361(8) Uani d 1 . .
H H18 0.578525 0.473635 0.889212 0.043 Uiso calc 1 . .
C C19 0.5296(4) 0.3329(3) 0.87886(13) 0.0455(10) Uani d 1 . .
H H19 0.586943 0.304062 0.894989 0.055 Uiso calc 1 . .
C C20 0.4523(4) 0.2738(3) 0.85897(14) 0.0468(10) Uani d 1 . .
H H20 0.455743 0.204480 0.861264 0.056 Uiso calc 1 . .
C C21 0.3706(4) 0.3174(3) 0.83584(13) 0.0453(10) Uani d 1 . .
H H21 0.317076 0.277449 0.821984 0.054 Uiso calc 1 . .
C C22 0.3643(4) 0.4183(3) 0.83226(12) 0.0374(8) Uani d 1 . .
H H22 0.307030 0.446401 0.815903 0.045 Uiso calc 1 . .
C C23 0.3375(3) 0.6233(2) 0.88094(9) 0.0255(6) Uani d 1 . .
C C24 0.2215(3) 0.5925(2) 0.88015(9) 0.0266(6) Uani d 1 . .
H H24 0.196272 0.548059 0.861430 0.032 Uiso calc 1 . .
C C25 0.1375(3) 0.6260(2) 0.90703(9) 0.0262(6) Uani d 1 . .
C C26 0.0151(3) 0.5984(3) 0.90691(9) 0.0303(6) Uani d 1 . .
H H26 -0.014665 0.554893 0.888515 0.036 Uiso calc 1 . .
C C27 -0.0594(3) 0.6349(3) 0.93353(11) 0.0333(7) Uani d 1 . .
C C28 -0.0190(3) 0.6997(3) 0.96125(10) 0.0369(8) Uani d 1 . .
H H28 -0.073061 0.724205 0.979370 0.044 Uiso calc 1 . .
C C29 0.0990(3) 0.7270(3) 0.96179(10) 0.0342(8) Uani d 1 . .
H H29 0.126805 0.770477 0.980477 0.041 Uiso calc 1 . .
C C30 0.1804(3) 0.6910(2) 0.93480(9) 0.0279(6) Uani d 1 . .
C C31 0.3688(3) 0.6911(2) 0.90978(9) 0.0260(6) Uani d 1 . .
C C32 0.5181(3) 0.7945(3) 0.93649(11) 0.0380(8) Uani d 1 . .
H H32A 0.601622 0.813868 0.932406 0.057 Uiso calc 1 . .
H H32B 0.510293 0.764395 0.961050 0.057 Uiso calc 1 . .
H H32C 0.466450 0.852445 0.935054 0.057 Uiso calc 1 . .
Br Br2 1.50319(4) 0.52837(3) 0.98077(2) 0.04694(11) Uani d 1 . .
O O3 1.1137(2) 0.17437(18) 0.87033(7) 0.0340(5) Uani d 1 . .
H H3O 1.149698 0.120544 0.872362 0.051 Uiso calc 1 . .
O O4 0.8318(2) 0.3046(2) 0.95890(8) 0.0422(6) Uani d 1 . .
N N3 1.1594(3) -0.0081(2) 0.89439(9) 0.0374(7) Uani d 1 . .
N N4 0.9864(3) 0.3925(2) 0.98480(8) 0.0365(7) Uani d 1 . .
C C33 0.9444(3) 0.2672(2) 0.89183(9) 0.0295(7) Uani d 1 . .
H H33 0.859615 0.258280 0.900123 0.035 Uiso calc 1 . .
C C34 0.9919(3) 0.1632(2) 0.88238(9) 0.0291(6) Uani d 1 . .
C C35 0.9948(3) 0.0969(2) 0.91712(9) 0.0321(7) Uani d 1 . .
H H35A 1.050174 0.125785 0.935591 0.039 Uiso calc 1 . .
H H35B 0.913825 0.095086 0.928300 0.039 Uiso calc 1 . .
C C36 1.0347(3) -0.0074(3) 0.90853(11) 0.0365(8) Uani d 1 . .
H H36A 1.029756 -0.047775 0.931298 0.044 Uiso calc 1 . .
H H36B 0.980637 -0.036456 0.889749 0.044 Uiso calc 1 . .
C C37 1.2456(4) -0.0081(4) 0.92483(14) 0.0522(11) Uani d 1 . .
H H37A 1.327104 -0.004144 0.914792 0.078 Uiso calc 1 . .
H H37B 1.237028 -0.068711 0.939203 0.078 Uiso calc 1 . .
H H37C 1.230662 0.048388 0.940944 0.078 Uiso calc 1 . .
C C38 1.1821(4) -0.0913(3) 0.86971(13) 0.0510(11) Uani d 1 . .
H H38A 1.126162 -0.089017 0.848772 0.077 Uiso calc 1 . .
H H38B 1.170719 -0.152677 0.883403 0.077 Uiso calc 1 . .
H H38C 1.264538 -0.087986 0.860431 0.077 Uiso calc 1 . .
C C39 0.9167(3) 0.1173(2) 0.85070(10) 0.0331(8) Uani d 1 . .
C C40 0.9708(4) 0.1040(3) 0.81713(11) 0.0480(10) Uani d 1 . .
H H40 1.050579 0.126813 0.814025 0.058 Uiso calc 1 . .
C C41 0.9141(5) 0.0580(4) 0.78685(12) 0.0572(13) Uani d 1 . .
H H41 0.955036 0.052016 0.763861 0.069 Uiso calc 1 . .
C C42 0.8021(4) 0.0226(3) 0.79045(11) 0.0489(11) Uani d 1 . .
H H42 0.764721 -0.009785 0.770191 0.059 Uiso calc 1 . .
C C43 0.7401(4) 0.0336(3) 0.82435(10) 0.0370(8) Uani d 1 . .
C C44 0.6229(4) -0.0050(3) 0.82814(12) 0.0438(9) Uani d 1 . .
H H44 0.587964 -0.039705 0.808023 0.053 Uiso calc 1 . .
C C45 0.5592(4) 0.0068(3) 0.86000(13) 0.0468(10) Uani d 1 . .
H H45 0.481437 -0.020876 0.862275 0.056 Uiso calc 1 . .
C C46 0.6092(4) 0.0603(3) 0.88956(11) 0.0389(8) Uani d 1 . .
H H46 0.563583 0.070801 0.911439 0.047 Uiso calc 1 . .
C C47 0.7224(3) 0.0971(3) 0.88713(9) 0.0328(7) Uani d 1 . .
H H47 0.754336 0.132226 0.907619 0.039 Uiso calc 1 . .
C C48 0.7944(3) 0.0846(2) 0.85485(10) 0.0319(7) Uani d 1 . .
C C49 0.9402(3) 0.3399(2) 0.85952(10) 0.0283(7) Uani d 1 . .
C C50 0.8419(3) 0.4007(3) 0.85705(11) 0.0366(8) Uani d 1 . .
H H50 0.777022 0.391304 0.873727 0.044 Uiso calc 1 . .
C C51 0.8348(4) 0.4754(3) 0.83090(12) 0.0438(9) Uani d 1 . .
H H51 0.766337 0.516697 0.830043 0.053 Uiso calc 1 . .
C C52 0.9274(4) 0.4890(3) 0.80626(12) 0.0442(9) Uani d 1 . .
H H52 0.922986 0.539544 0.788192 0.053 Uiso calc 1 . .
C C53 1.0272(4) 0.4288(3) 0.80792(11) 0.0459(10) Uani d 1 . .
H H53 1.091198 0.438060 0.790888 0.055 Uiso calc 1 . .
C C54 1.0343(3) 0.3547(3) 0.83440(11) 0.0376(8) Uani d 1 . .
H H54 1.103315 0.313947 0.835444 0.045 Uiso calc 1 . .
C C55 1.0098(3) 0.3161(2) 0.92410(9) 0.0280(6) Uani d 1 . .
C C56 1.1266(3) 0.3448(2) 0.92281(9) 0.0298(7) Uani d 1 . .
H H56 1.173876 0.328393 0.901803 0.036 Uiso calc 1 . .
C C57 1.1792(3) 0.3992(3) 0.95242(9) 0.0291(7) Uani d 1 . .
C C58 1.2989(3) 0.4300(3) 0.95237(10) 0.0315(7) Uani d 1 . .
H H58 1.350752 0.411765 0.932661 0.038 Uiso calc 1 . .
C C59 1.3406(3) 0.4866(3) 0.98087(11) 0.0353(7) Uani d 1 . .
C C60 1.2659(4) 0.5160(3) 1.01026(10) 0.0410(9) Uani d 1 . .
H H60 1.296029 0.556768 1.029467 0.049 Uiso calc 1 . .
C C61 1.1491(4) 0.4850(3) 1.01081(10) 0.0414(9) Uani d 1 . .
H H61 1.098304 0.504605 1.030619 0.050 Uiso calc 1 . .
C C62 1.1029(3) 0.4246(2) 0.98254(10) 0.0320(7) Uani d 1 . .
C C63 0.9454(3) 0.3401(3) 0.95731(10) 0.0316(7) Uani d 1 . .
C C64 0.7628(4) 0.3276(4) 0.99162(13) 0.0553(12) Uani d 1 . .
H H64A 0.755306 0.398868 0.994016 0.083 Uiso calc 1 . .
H H64B 0.803387 0.301156 1.013550 0.083 Uiso calc 1 . .
H H64C 0.682908 0.298312 0.989498 0.083 Uiso calc 1 . .

loop_
_atom_site_aniso_label
_atom_site_aniso_U_11
_atom_site_aniso_U_22
_atom_site_aniso_U_33
_atom_site_aniso_U_12
_atom_site_aniso_U_13
_atom_site_aniso_U_23
Br1 0.02814(17) 0.0671(3) 0.0478(2) -0.00323(18) 0.00642(17) -0.0063(2)
O1 0.0292(11) 0.0352(12) 0.0256(12) -0.0012(10) -0.0035(9) -0.0023(10)
O2 0.0302(13) 0.0367(12) 0.0264(11) -0.0050(10) -0.0010(10) -0.0094(10)
N1 0.0375(18) 0.0485(19) 0.0262(15) 0.0042(14) -0.0004(12) 0.0038(14)
N2 0.0315(15) 0.0329(14) 0.0223(13) -0.0007(11) 0.0021(11) -0.0026(12)
C1 0.0232(14) 0.0247(15) 0.0269(15) -0.0009(12) 0.0017(11) -0.0013(13)
C2 0.0264(15) 0.0260(16) 0.0258(16) -0.0017(12) 0.0012(12) -0.0015(13)
C3 0.0282(16) 0.0296(17) 0.0285(17) 0.0027(13) 0.0001(13) -0.0026(13)
C4 0.0321(18) 0.0327(18) 0.0344(19) 0.0013(14) 0.0026(14) 0.0046(15)
C5 0.037(2) 0.078(3) 0.050(3) 0.010(2) -0.0086(19) 0.005(2)
C6 0.072(3) 0.062(3) 0.029(2) 0.005(2) 0.002(2) 0.010(2)
C7 0.0307(17) 0.0271(16) 0.0298(17) 0.0035(12) 0.0046(13) 0.0022(13)
C8 0.043(2) 0.0351(19) 0.0295(17) 0.0049(15) 0.0079(14) -0.0011(15)
C9 0.051(2) 0.042(2) 0.037(2) 0.0125(19) 0.0171(17) 0.0035(18)
C10 0.046(2) 0.052(2) 0.045(2) 0.013(2) 0.023(2) 0.0110(19)
C11 0.033(2) 0.040(2) 0.056(3) 0.0050(15) 0.0146(17) 0.0145(19)
C12 0.033(2) 0.059(3) 0.086(4) -0.001(2) 0.020(2) 0.020(3)
C13 0.033(2) 0.059(3) 0.096(4) -0.010(2) 0.007(2) 0.005(3)
C14 0.036(2) 0.052(2) 0.071(3) -0.015(2) -0.004(2) 0.007(2)
C15 0.0329(19) 0.0330(19) 0.047(2) -0.0018(15) -0.0004(16) 0.0034(17)
C16 0.0319(18) 0.0290(18) 0.040(2) 0.0031(14) 0.0044(15) 0.0076(15)
C17 0.0270(15) 0.0264(16) 0.0279(16) 0.0022(13) 0.0045(12) -0.0035(13)
C18 0.037(2) 0.0321(17) 0.039(2) 0.0034(14) 0.0005(15) 0.0015(15)
C19 0.041(2) 0.036(2) 0.059(3) 0.0074(16) 0.0006(18) 0.0106(19)
C20 0.043(2) 0.0276(18) 0.070(3) 0.0073(16) 0.014(2) 0.0029(19)
C21 0.043(2) 0.0295(19) 0.064(3) -0.0002(16) 0.003(2) -0.0094(18)
C22 0.038(2) 0.0273(18) 0.047(2) -0.0003(14) -0.0023(16) -0.0066(16)
C23 0.0311(16) 0.0241(15) 0.0213(15) 0.0004(12) 0.0019(12) -0.0010(12)
C24 0.0297(15) 0.0251(15) 0.0251(15) -0.0003(13) 0.0014(13) -0.0024(13)
C25 0.0264(15) 0.0256(16) 0.0265(16) 0.0001(12) 0.0001(12) 0.0025(12)
C26 0.0284(16) 0.0324(16) 0.0301(16) 0.0025(14) 0.0030(13) -0.0006(14)
C27 0.0232(15) 0.0424(19) 0.0342(18) 0.0026(13) 0.0019(14) 0.0022(16)
C28 0.0317(19) 0.049(2) 0.0299(18) 0.0033(15) 0.0058(14) -0.0046(15)
C29 0.0317(18) 0.044(2) 0.0270(17) 0.0024(15) 0.0028(14) -0.0069(15)
C30 0.0316(16) 0.0300(16) 0.0220(15) 0.0037(12) 0.0000(13) 0.0022(14)
C31 0.0255(15) 0.0282(16) 0.0242(15) -0.0005(12) -0.0035(12) 0.0007(13)
C32 0.0321(18) 0.047(2) 0.0349(18) -0.0078(15) -0.0054(15) -0.0130(16)
Br2 0.0435(2) 0.0550(2) 0.0423(2) -0.00769(19) -0.00983(19) -0.00133(19)
O3 0.0301(12) 0.0305(12) 0.0415(14) 0.0025(10) 0.0129(11) -0.0005(11)
O4 0.0351(14) 0.0499(16) 0.0415(16) -0.0055(12) 0.0175(12) -0.0080(13)
N3 0.0394(17) 0.0342(17) 0.0387(17) 0.0073(13) 0.0039(14) -0.0059(13)
N4 0.0492(18) 0.0350(15) 0.0253(14) 0.0036(14) 0.0091(13) 0.0005(12)
C33 0.0293(16) 0.0318(17) 0.0274(17) 0.0002(13) 0.0044(13) -0.0012(13)
C34 0.0295(16) 0.0280(15) 0.0298(16) -0.0017(13) 0.0078(14) -0.0003(12)
C35 0.0337(16) 0.0310(16) 0.0316(16) 0.0022(15) 0.0063(14) 0.0028(13)
C36 0.0364(19) 0.0334(18) 0.040(2) 0.0002(14) 0.0039(15) 0.0014(15)
C37 0.040(2) 0.058(3) 0.059(3) 0.0083(18) -0.0011(19) -0.009(2)
C38 0.066(3) 0.037(2) 0.049(2) 0.011(2) 0.011(2) -0.0114(19)
C39 0.043(2) 0.0280(18) 0.0279(17) -0.0008(14) 0.0087(14) 0.0006(14)
C40 0.054(3) 0.055(2) 0.036(2) -0.013(2) 0.0160(18) -0.0104(19)
C41 0.075(3) 0.066(3) 0.031(2) -0.017(2) 0.013(2) -0.014(2)
C42 0.069(3) 0.047(2) 0.031(2) -0.009(2) 0.0019(18) -0.0097(18)
C43 0.047(2) 0.0289(17) 0.0348(18) -0.0035(16) -0.0022(15) -0.0009(15)
C44 0.048(2) 0.040(2) 0.044(2) -0.0053(17) -0.0108(18) -0.0002(17)
C45 0.045(2) 0.042(2) 0.053(3) -0.0093(17) -0.009(2) 0.0095(19)
C46 0.0363(19) 0.042(2) 0.039(2) -0.0012(16) 0.0024(16) 0.0106(16)
C47 0.0379(17) 0.0302(16) 0.0302(17) -0.0001(16) 0.0023(14) 0.0024(14)
C48 0.041(2) 0.0246(16) 0.0305(17) -0.0002(14) 0.0021(14) 0.0027(13)
C49 0.0282(16) 0.0276(16) 0.0290(17) -0.0015(13) 0.0010(13) -0.0028(13)
C50 0.0339(18) 0.0365(19) 0.039(2) 0.0036(16) 0.0004(15) -0.0022(17)
C51 0.045(2) 0.041(2) 0.044(2) 0.0093(18) -0.0049(17) 0.0024(19)
C52 0.051(2) 0.043(2) 0.039(2) 0.0023(18) -0.0076(18) 0.0110(17)
C53 0.041(2) 0.058(3) 0.039(2) 0.0013(18) 0.0032(16) 0.0168(18)
C54 0.0289(18) 0.047(2) 0.037(2) 0.0062(15) 0.0027(14) 0.0085(16)
C55 0.0308(16) 0.0248(14) 0.0283(16) 0.0043(13) 0.0044(13) 0.0014(12)
C56 0.0375(18) 0.0282(17) 0.0236(16) -0.0006(13) 0.0062(13) -0.0008(13)
C57 0.0353(17) 0.0286(16) 0.0234(15) 0.0026(14) 0.0032(13) 0.0040(14)
C58 0.0327(18) 0.0343(18) 0.0275(17) 0.0014(13) 0.0011(13) 0.0023(14)
C59 0.0399(19) 0.0352(18) 0.0309(17) -0.0005(14) -0.0068(15) 0.0049(16)
C60 0.055(2) 0.042(2) 0.0260(17) 0.0029(19) -0.0049(16) -0.0027(15)
C61 0.061(3) 0.039(2) 0.0234(17) 0.0043(18) 0.0039(16) -0.0042(15)
C62 0.0422(19) 0.0289(16) 0.0250(16) 0.0041(14) 0.0035(15) 0.0022(14)
C63 0.0336(17) 0.0299(17) 0.0312(18) 0.0020(14) 0.0080(14) 0.0022(14)
C64 0.047(3) 0.070(3) 0.049(3) -0.002(2) 0.030(2) -0.004(2)

loop_
_atom_type_symbol
_atom_type_description
_atom_type_scat_dispersion_real
_atom_type_scat_dispersion_imag
_atom_type_scat_source
C C 0.0033 0.0016 'International Tables Vol C Tables 4.2.6.8 and 6.1.1.4'
H H 0.0000 0.0000 'International Tables Vol C Tables 4.2.6.8 and 6.1.1.4'
Br Br -0.2901 2.4595 'International Tables Vol C Tables 4.2.6.8 and 6.1.1.4'
N N 0.0061 0.0033 'International Tables Vol C Tables 4.2.6.8 and 6.1.1.4'
O O 0.0106 0.0060 'International Tables Vol C Tables 4.2.6.8 and 6.1.1.4'

loop_
_geom_angle_atom_site_label_1
_geom_angle_atom_site_label_2
_geom_angle_atom_site_label_3
_geom_angle_site_symmetry_1
_geom_angle_site_symmetry_3
_geom_angle
_geom_angle_publ_flag
C2 O1 H1O . . 109.5 ?
C31 O2 C32 . . 117.4(3) ?
C5 N1 C4 . . 111.0(3) ?
C5 N1 C6 . . 110.1(4) ?
C4 N1 C6 . . 111.0(3) ?
C31 N2 C30 . . 117.1(3) ?
C17 C1 C23 . . 109.9(3) ?
C17 C1 C2 . . 116.8(3) ?
C23 C1 C2 . . 112.2(3) ?
C17 C1 H1 . . 105.7 ?
C23 C1 H1 . . 105.7 ?
C2 C1 H1 . . 105.7 ?
O1 C2 C3 . . 106.7(3) ?
O1 C2 C7 . . 110.2(3) ?
C3 C2 C7 . . 109.0(3) ?
O1 C2 C1 . . 107.1(3) ?
C3 C2 C1 . . 112.1(3) ?
C7 C2 C1 . . 111.7(3) ?
C4 C3 C2 . . 112.8(3) ?
C4 C3 H3A . . 109.0 ?
C2 C3 H3A . . 109.0 ?
C4 C3 H3B . . 109.0 ?
C2 C3 H3B . . 109.0 ?
H3A C3 H3B . . 107.8 ?
N1 C4 C3 . . 112.2(3) ?
N1 C4 H4A . . 109.2 ?
C3 C4 H4A . . 109.2 ?
N1 C4 H4B . . 109.2 ?
C3 C4 H4B . . 109.2 ?
H4A C4 H4B . . 107.9 ?
N1 C5 H5A . . 109.5 ?
N1 C5 H5B . . 109.5 ?
H5A C5 H5B . . 109.5 ?
N1 C5 H5C . . 109.5 ?
H5A C5 H5C . . 109.5 ?
H5B C5 H5C . . 109.5 ?
N1 C6 H6A . . 109.5 ?
N1 C6 H6B . . 109.5 ?
H6A C6 H6B . . 109.5 ?
N1 C6 H6C . . 109.5 ?
H6A C6 H6C . . 109.5 ?
H6B C6 H6C . . 109.5 ?
C8 C7 C16 . . 118.4(3) ?
C8 C7 C2 . . 118.0(3) ?
C16 C7 C2 . . 123.2(3) ?
C7 C8 C9 . . 122.2(4) ?
C7 C8 H8 . . 118.9 ?
C9 C8 H8 . . 118.9 ?
C10 C9 C8 . . 120.2(4) ?
C10 C9 H9 . . 119.9 ?
C8 C9 H9 . . 119.9 ?
C9 C10 C11 . . 120.9(4) ?
C9 C10 H10 . . 119.5 ?
C11 C10 H10 . . 119.5 ?
C12 C11 C10 . . 120.4(4) ?
C12 C11 C16 . . 119.6(4) ?
C10 C11 C16 . . 119.9(4) ?
C13 C12 C11 . . 121.3(4) ?
C13 C12 H12 . . 119.4 ?
C11 C12 H12 . . 119.4 ?
C12 C13 C14 . . 120.0(4) ?
C12 C13 H13 . . 120.0 ?
C14 C13 H13 . . 120.0 ?
C15 C14 C13 . . 120.7(5) ?
C15 C14 H14 . . 119.7 ?
C13 C14 H14 . . 119.7 ?
C14 C15 C16 . . 121.8(4) ?
C14 C15 H15 . . 119.1 ?
C16 C15 H15 . . 119.1 ?
C15 C16 C11 . . 116.5(4) ?
C15 C16 C7 . . 125.3(3) ?
C11 C16 C7 . . 118.2(4) ?
C22 C17 C18 . . 117.3(3) ?
C22 C17 C1 . . 125.2(3) ?
C18 C17 C1 . . 117.3(3) ?
C19 C18 C17 . . 121.3(4) ?
C19 C18 H18 . . 119.4 ?
C17 C18 H18 . . 119.4 ?
C20 C19 C18 . . 120.5(4) ?
C20 C19 H19 . . 119.7 ?
C18 C19 H19 . . 119.7 ?
C21 C20 C19 . . 118.5(4) ?
C21 C20 H20 . . 120.7 ?
C19 C20 H20 . . 120.7 ?
C20 C21 C22 . . 121.4(4) ?
C20 C21 H21 . . 119.3 ?
C22 C21 H21 . . 119.3 ?
C21 C22 C17 . . 120.9(4) ?
C21 C22 H22 . . 119.5 ?
C17 C22 H22 . . 119.5 ?
C24 C23 C31 . . 116.5(3) ?
C24 C23 C1 . . 124.3(3) ?
C31 C23 C1 . . 119.2(3) ?
C23 C24 C25 . . 120.8(3) ?
C23 C24 H24 . . 119.6 ?
C25 C24 H24 . . 119.6 ?
C26 C25 C30 . . 119.6(3) ?
C26 C25 C24 . . 123.1(3) ?
C30 C25 C24 . . 117.3(3) ?
C27 C26 C25 . . 119.2(3) ?
C27 C26 H26 . . 120.4 ?
C25 C26 H26 . . 120.4 ?
C26 C27 C28 . . 122.2(3) ?
C26 C27 Br1 . . 120.1(3) ?
C28 C27 Br1 . . 117.7(3) ?
C29 C28 C27 . . 119.3(3) ?
C29 C28 H28 . . 120.4 ?
C27 C28 H28 . . 120.4 ?
C28 C29 C30 . . 120.8(3) ?
C28 C29 H29 . . 119.6 ?
C30 C29 H29 . . 119.6 ?
N2 C30 C29 . . 118.5(3) ?
N2 C30 C25 . . 122.5(3) ?
C29 C30 C25 . . 118.9(3) ?
N2 C31 O2 . . 119.0(3) ?
N2 C31 C23 . . 125.8(3) ?
O2 C31 C23 . . 115.2(3) ?
O2 C32 H32A . . 109.5 ?
O2 C32 H32B . . 109.5 ?
H32A C32 H32B . . 109.5 ?
O2 C32 H32C . . 109.5 ?
H32A C32 H32C . . 109.5 ?
H32B C32 H32C . . 109.5 ?
C34 O3 H3O . . 109.5 ?
C63 O4 C64 . . 117.1(3) ?
C37 N3 C38 . . 110.1(3) ?
C37 N3 C36 . . 111.1(3) ?
C38 N3 C36 . . 112.1(3) ?
C63 N4 C62 . . 117.5(3) ?
C55 C33 C49 . . 108.2(3) ?
C55 C33 C34 . . 113.8(3) ?
C49 C33 C34 . . 115.8(3) ?
C55 C33 H33 . . 106.1 ?
C49 C33 H33 . . 106.1 ?
C34 C33 H33 . . 106.1 ?
O3 C34 C35 . . 106.7(3) ?
O3 C34 C39 . . 109.5(3) ?
C35 C34 C39 . . 111.8(3) ?
O3 C34 C33 . . 107.0(3) ?
C35 C34 C33 . . 111.3(3) ?
C39 C34 C33 . . 110.3(3) ?
C36 C35 C34 . . 112.8(3) ?
C36 C35 H35A . . 109.0 ?
C34 C35 H35A . . 109.0 ?
C36 C35 H35B . . 109.0 ?
C34 C35 H35B . . 109.0 ?
H35A C35 H35B . . 107.8 ?
N3 C36 C35 . . 110.5(3) ?
N3 C36 H36A . . 109.5 ?
C35 C36 H36A . . 109.5 ?
N3 C36 H36B . . 109.5 ?
C35 C36 H36B . . 109.5 ?
H36A C36 H36B . . 108.1 ?
N3 C37 H37A . . 109.5 ?
N3 C37 H37B . . 109.5 ?
H37A C37 H37B . . 109.5 ?
N3 C37 H37C . . 109.5 ?
H37A C37 H37C . . 109.5 ?
H37B C37 H37C . . 109.5 ?
N3 C38 H38A . . 109.5 ?
N3 C38 H38B . . 109.5 ?
H38A C38 H38B . . 109.5 ?
N3 C38 H38C . . 109.5 ?
H38A C38 H38C . . 109.5 ?
H38B C38 H38C . . 109.5 ?
C40 C39 C48 . . 118.0(4) ?
C40 C39 C34 . . 117.9(3) ?
C48 C39 C34 . . 124.1(3) ?
C39 C40 C41 . . 123.2(4) ?
C39 C40 H40 . . 118.4 ?
C41 C40 H40 . . 118.4 ?
C42 C41 C40 . . 120.1(4) ?
C42 C41 H41 . . 119.9 ?
C40 C41 H41 . . 119.9 ?
C41 C42 C43 . . 120.0(4) ?
C41 C42 H42 . . 120.0 ?
C43 C42 H42 . . 120.0 ?
C42 C43 C44 . . 119.8(4) ?
C42 C43 C48 . . 120.5(4) ?
C44 C43 C48 . . 119.7(4) ?
C45 C44 C43 . . 121.3(4) ?
C45 C44 H44 . . 119.3 ?
C43 C44 H44 . . 119.3 ?
C44 C45 C46 . . 119.6(4) ?
C44 C45 H45 . . 120.2 ?
C46 C45 H45 . . 120.2 ?
C47 C46 C45 . . 120.7(4) ?
C47 C46 H46 . . 119.7 ?
C45 C46 H46 . . 119.7 ?
C46 C47 C48 . . 122.1(4) ?
C46 C47 H47 . . 119.0 ?
C48 C47 H47 . . 119.0 ?
C47 C48 C43 . . 116.5(3) ?
C47 C48 C39 . . 125.5(3) ?
C43 C48 C39 . . 118.0(3) ?
C50 C49 C54 . . 117.9(3) ?
C50 C49 C33 . . 117.6(3) ?
C54 C49 C33 . . 124.2(3) ?
C49 C50 C51 . . 122.0(4) ?
C49 C50 H50 . . 119.0 ?
C51 C50 H50 . . 119.0 ?
C52 C51 C50 . . 119.6(4) ?
C52 C51 H51 . . 120.2 ?
C50 C51 H51 . . 120.2 ?
C51 C52 C53 . . 119.7(4) ?
C51 C52 H52 . . 120.1 ?
C53 C52 H52 . . 120.1 ?
C52 C53 C54 . . 120.4(4) ?
C52 C53 H53 . . 119.8 ?
C54 C53 H53 . . 119.8 ?
C53 C54 C49 . . 120.3(3) ?
C53 C54 H54 . . 119.8 ?
C49 C54 H54 . . 119.8 ?
C56 C55 C63 . . 116.2(3) ?
C56 C55 C33 . . 123.8(3) ?
C63 C55 C33 . . 119.8(3) ?
C55 C56 C57 . . 121.2(3) ?
C55 C56 H56 . . 119.4 ?
C57 C56 H56 . . 119.4 ?
C58 C57 C62 . . 119.9(3) ?
C58 C57 C56 . . 123.2(3) ?
C62 C57 C56 . . 116.9(3) ?
C59 C58 C57 . . 119.6(3) ?
C59 C58 H58 . . 120.2 ?
C57 C58 H58 . . 120.2 ?
C58 C59 C60 . . 121.7(4) ?
C58 C59 Br2 . . 119.5(3) ?
C60 C59 Br2 . . 118.8(3) ?
C61 C60 C59 . . 119.1(4) ?
C61 C60 H60 . . 120.4 ?
C59 C60 H60 . . 120.4 ?
C60 C61 C62 . . 121.2(4) ?
C60 C61 H61 . . 119.4 ?
C62 C61 H61 . . 119.4 ?
N4 C62 C61 . . 119.3(3) ?
N4 C62 C57 . . 122.3(3) ?
C61 C62 C57 . . 118.4(4) ?
N4 C63 O4 . . 119.4(3) ?
N4 C63 C55 . . 125.7(3) ?
O4 C63 C55 . . 114.9(3) ?
O4 C64 H64A . . 109.5 ?
O4 C64 H64B . . 109.5 ?
H64A C64 H64B . . 109.5 ?
O4 C64 H64C . . 109.5 ?
H64A C64 H64C . . 109.5 ?
H64B C64 H64C . . 109.5 ?

loop_
_geom_bond_atom_site_label_1
_geom_bond_atom_site_label_2
_geom_bond_site_symmetry_2
_geom_bond_distance
_geom_bond_publ_flag
Br1 C27 . 1.903(3) ?
O1 C2 . 1.421(4) ?
O1 H1O . 0.8400 ?
O2 C31 . 1.354(4) ?
O2 C32 . 1.437(4) ?
N1 C5 . 1.461(5) ?
N1 C4 . 1.470(5) ?
N1 C6 . 1.477(5) ?
N2 C31 . 1.311(4) ?
N2 C30 . 1.372(4) ?
C1 C17 . 1.526(4) ?
C1 C23 . 1.531(4) ?
C1 C2 . 1.560(5) ?
C1 H1 . 1.0000 ?
C2 C3 . 1.545(5) ?
C2 C7 . 1.550(5) ?
C3 C4 . 1.530(5) ?
C3 H3A . 0.9900 ?
C3 H3B . 0.9900 ?
C4 H4A . 0.9900 ?
C4 H4B . 0.9900 ?
C5 H5A . 0.9800 ?
C5 H5B . 0.9800 ?
C5 H5C . 0.9800 ?
C6 H6A . 0.9800 ?
C6 H6B . 0.9800 ?
C6 H6C . 0.9800 ?
C7 C8 . 1.377(5) ?
C7 C16 . 1.449(5) ?
C8 C9 . 1.417(5) ?
C8 H8 . 0.9500 ?
C9 C10 . 1.346(7) ?
C9 H9 . 0.9500 ?
C10 C11 . 1.413(6) ?
C10 H10 . 0.9500 ?
C11 C12 . 1.404(7) ?
C11 C16 . 1.438(5) ?
C12 C13 . 1.366(8) ?
C12 H12 . 0.9500 ?
C13 C14 . 1.384(7) ?
C13 H13 . 0.9500 ?
C14 C15 . 1.371(6) ?
C14 H14 . 0.9500 ?
C15 C16 . 1.420(6) ?
C15 H15 . 0.9500 ?
C17 C22 . 1.391(5) ?
C17 C18 . 1.395(5) ?
C18 C19 . 1.388(5) ?
C18 H18 . 0.9500 ?
C19 C20 . 1.382(6) ?
C19 H19 . 0.9500 ?
C20 C21 . 1.372(6) ?
C20 H20 . 0.9500 ?
C21 C22 . 1.385(5) ?
C21 H21 . 0.9500 ?
C22 H22 . 0.9500 ?
C23 C24 . 1.361(5) ?
C23 C31 . 1.435(4) ?
C24 C25 . 1.424(4) ?
C24 H24 . 0.9500 ?
C25 C26 . 1.416(5) ?
C25 C30 . 1.421(5) ?
C26 C27 . 1.365(5) ?
C26 H26 . 0.9500 ?
C27 C28 . 1.409(5) ?
C28 C29 . 1.369(5) ?
C28 H28 . 0.9500 ?
C29 C30 . 1.418(5) ?
C29 H29 . 0.9500 ?
C32 H32A . 0.9800 ?
C32 H32B . 0.9800 ?
C32 H32C . 0.9800 ?
Br2 C59 . 1.902(4) ?
O3 C34 . 1.435(4) ?
O3 H3O . 0.8400 ?
O4 C63 . 1.358(4) ?
O4 C64 . 1.443(4) ?
N3 C37 . 1.460(6) ?
N3 C38 . 1.464(5) ?
N3 C36 . 1.482(5) ?
N4 C63 . 1.305(5) ?
N4 C62 . 1.374(5) ?
C33 C55 . 1.526(5) ?
C33 C49 . 1.531(5) ?
C33 C34 . 1.552(5) ?
C33 H33 . 1.0000 ?
C34 C35 . 1.546(5) ?
C34 C39 . 1.550(5) ?
C35 C36 . 1.524(5) ?
C35 H35A . 0.9900 ?
C35 H35B . 0.9900 ?
C36 H36A . 0.9900 ?
C36 H36B . 0.9900 ?
C37 H37A . 0.9800 ?
C37 H37B . 0.9800 ?
C37 H37C . 0.9800 ?
C38 H38A . 0.9800 ?
C38 H38B . 0.9800 ?
C38 H38C . 0.9800 ?
C39 C40 . 1.365(5) ?
C39 C48 . 1.443(5) ?
C40 C41 . 1.409(6) ?
C40 H40 . 0.9500 ?
C41 C42 . 1.347(7) ?
C41 H41 . 0.9500 ?
C42 C43 . 1.412(6) ?
C42 H42 . 0.9500 ?
C43 C44 . 1.416(6) ?
C43 C48 . 1.436(5) ?
C44 C45 . 1.360(6) ?
C44 H44 . 0.9500 ?
C45 C46 . 1.407(6) ?
C45 H45 . 0.9500 ?
C46 C47 . 1.362(5) ?
C46 H46 . 0.9500 ?
C47 C48 . 1.425(5) ?
C47 H47 . 0.9500 ?
C49 C50 . 1.378(5) ?
C49 C54 . 1.402(5) ?
C50 C51 . 1.390(6) ?
C50 H50 . 0.9500 ?
C51 C52 . 1.376(6) ?
C51 H51 . 0.9500 ?
C52 C53 . 1.385(6) ?
C52 H52 . 0.9500 ?
C53 C54 . 1.393(5) ?
C53 H53 . 0.9500 ?
C54 H54 . 0.9500 ?
C55 C56 . 1.362(5) ?
C55 C63 . 1.435(5) ?
C56 C57 . 1.426(5) ?
C56 H56 . 0.9500 ?
C57 C58 . 1.400(5) ?
C57 C62 . 1.423(5) ?
C58 C59 . 1.367(5) ?
C58 H58 . 0.9500 ?
C59 C60 . 1.406(6) ?
C60 C61 . 1.371(6) ?
C60 H60 . 0.9500 ?
C61 C62 . 1.409(5) ?
C61 H61 . 0.9500 ?
C64 H64A . 0.9800 ?
C64 H64B . 0.9800 ?
C64 H64C . 0.9800 ?

loop_
_geom_hbond_atom_site_label_D
_geom_hbond_atom_site_label_H
_geom_hbond_atom_site_label_A
_geom_hbond_site_symmetry_A
_geom_hbond_distance_DH
_geom_hbond_distance_HA
_geom_hbond_distance_DA
_geom_hbond_angle_DHA
_geom_hbond_publ_flag
O1 H1O N1 . 0.84 1.94 2.696(4) 150.0 yes
C1 H1 O2 . 1.00 2.24 2.763(4) 111.1 yes
O3 H3O N3 . 0.84 1.93 2.685(4) 149.1 yes
C33 H33 O4 . 1.00 2.23 2.773(4) 112.4 yes

loop_
_geom_torsion_atom_site_label_1
_geom_torsion_atom_site_label_2
_geom_torsion_atom_site_label_3
_geom_torsion_atom_site_label_4
_geom_torsion_site_symmetry_1
_geom_torsion_site_symmetry_2
_geom_torsion_site_symmetry_3
_geom_torsion_site_symmetry_4
_geom_torsion
_geom_torsion_publ_flag
C17 C1 C2 O1 . . . . 52.3(4) ?
C23 C1 C2 O1 . . . . -75.9(3) ?
C17 C1 C2 C3 . . . . 169.0(3) ?
C23 C1 C2 C3 . . . . 40.8(4) ?
C17 C1 C2 C7 . . . . -68.4(4) ?
C23 C1 C2 C7 . . . . 163.4(3) ?
O1 C2 C3 C4 . . . . -67.4(3) ?
C7 C2 C3 C4 . . . . 51.6(4) ?
C1 C2 C3 C4 . . . . 175.7(3) ?
C5 N1 C4 C3 . . . . 83.1(4) ?
C6 N1 C4 C3 . . . . -154.1(3) ?
C2 C3 C4 N1 . . . . 58.7(4) ?
O1 C2 C7 C8 . . . . -0.5(4) ?
C3 C2 C7 C8 . . . . -117.3(3) ?
C1 C2 C7 C8 . . . . 118.3(3) ?
O1 C2 C7 C16 . . . . 171.3(3) ?
C3 C2 C7 C16 . . . . 54.5(4) ?
C1 C2 C7 C16 . . . . -69.8(4) ?
C16 C7 C8 C9 . . . . -2.8(5) ?
C2 C7 C8 C9 . . . . 169.4(3) ?
C7 C8 C9 C10 . . . . -0.8(6) ?
C8 C9 C10 C11 . . . . 2.5(6) ?
C9 C10 C11 C12 . . . . 178.7(4) ?
C9 C10 C11 C16 . . . . -0.6(6) ?
C10 C11 C12 C13 . . . . -176.8(5) ?
C16 C11 C12 C13 . . . . 2.4(7) ?
C11 C12 C13 C14 . . . . -0.7(8) ?
C12 C13 C14 C15 . . . . -1.2(8) ?
C13 C14 C15 C16 . . . . 1.5(7) ?
C14 C15 C16 C11 . . . . 0.2(6) ?
C14 C15 C16 C7 . . . . -179.7(4) ?
C12 C11 C16 C15 . . . . -2.1(6) ?
C10 C11 C16 C15 . . . . 177.2(4) ?
C12 C11 C16 C7 . . . . 177.8(4) ?
C10 C11 C16 C7 . . . . -2.9(5) ?
C8 C7 C16 C15 . . . . -175.6(4) ?
C2 C7 C16 C15 . . . . 12.6(6) ?
C8 C7 C16 C11 . . . . 4.6(5) ?
C2 C7 C16 C11 . . . . -167.3(3) ?
C23 C1 C17 C22 . . . . 81.5(4) ?
C2 C1 C17 C22 . . . . -47.9(5) ?
C23 C1 C17 C18 . . . . -93.4(4) ?
C2 C1 C17 C18 . . . . 137.3(3) ?
C22 C17 C18 C19 . . . . -1.0(6) ?
C1 C17 C18 C19 . . . . 174.2(4) ?
C17 C18 C19 C20 . . . . 0.5(6) ?
C18 C19 C20 C21 . . . . 0.1(7) ?
C19 C20 C21 C22 . . . . -0.1(7) ?
C20 C21 C22 C17 . . . . -0.4(7) ?
C18 C17 C22 C21 . . . . 0.9(6) ?
C1 C17 C22 C21 . . . . -173.9(4) ?
C17 C1 C23 C24 . . . . -54.5(4) ?
C2 C1 C23 C24 . . . . 77.3(4) ?
C17 C1 C23 C31 . . . . 126.0(3) ?
C2 C1 C23 C31 . . . . -102.2(3) ?
C31 C23 C24 C25 . . . . -0.6(5) ?
C1 C23 C24 C25 . . . . 179.8(3) ?
C23 C24 C25 C26 . . . . 178.3(3) ?
C23 C24 C25 C30 . . . . -1.1(5) ?
C30 C25 C26 C27 . . . . 0.1(5) ?
C24 C25 C26 C27 . . . . -179.3(3) ?
C25 C26 C27 C28 . . . . 0.1(5) ?
C25 C26 C27 Br1 . . . . -180.0(3) ?
C26 C27 C28 C29 . . . . -0.3(6) ?
Br1 C27 C28 C29 . . . . 179.8(3) ?
C27 C28 C29 C30 . . . . 0.2(6) ?
C31 N2 C30 C29 . . . . -177.9(3) ?
C31 N2 C30 C25 . . . . -0.3(5) ?
C28 C29 C30 N2 . . . . 177.8(3) ?
C28 C29 C30 C25 . . . . 0.0(5) ?
C26 C25 C30 N2 . . . . -177.8(3) ?
C24 C25 C30 N2 . . . . 1.6(5) ?
C26 C25 C30 C29 . . . . -0.2(5) ?
C24 C25 C30 C29 . . . . 179.3(3) ?
C30 N2 C31 O2 . . . . 176.5(3) ?
C30 N2 C31 C23 . . . . -1.7(5) ?
C32 O2 C31 N2 . . . . 0.6(5) ?
C32 O2 C31 C23 . . . . 179.0(3) ?
C24 C23 C31 N2 . . . . 2.1(5) ?
C1 C23 C31 N2 . . . . -178.3(3) ?
C24 C23 C31 O2 . . . . -176.1(3) ?
C1 C23 C31 O2 . . . . 3.5(4) ?
C55 C33 C34 O3 . . . . -63.8(3) ?
C49 C33 C34 O3 . . . . 62.5(4) ?
C55 C33 C34 C35 . . . . 52.5(4) ?
C49 C33 C34 C35 . . . . 178.8(3) ?
C55 C33 C34 C39 . . . . 177.2(3) ?
C49 C33 C34 C39 . . . . -56.5(4) ?
O3 C34 C35 C36 . . . . -66.6(4) ?
C39 C34 C35 C36 . . . . 53.1(4) ?
C33 C34 C35 C36 . . . . 177.0(3) ?
C37 N3 C36 C35 . . . . 84.3(4) ?
C38 N3 C36 C35 . . . . -152.0(3) ?
C34 C35 C36 N3 . . . . 63.0(4) ?
O3 C34 C39 C40 . . . . -5.9(5) ?
C35 C34 C39 C40 . . . . -123.9(4) ?
C33 C34 C39 C40 . . . . 111.6(4) ?
O3 C34 C39 C48 . . . . 171.9(3) ?
C35 C34 C39 C48 . . . . 53.8(4) ?
C33 C34 C39 C48 . . . . -70.7(4) ?
C48 C39 C40 C41 . . . . -1.6(7) ?
C34 C39 C40 C41 . . . . 176.3(4) ?
C39 C40 C41 C42 . . . . -1.6(8) ?
C40 C41 C42 C43 . . . . 1.5(8) ?
C41 C42 C43 C44 . . . . -179.2(5) ?
C41 C42 C43 C48 . . . . 1.6(7) ?
C42 C43 C44 C45 . . . . -178.0(4) ?
C48 C43 C44 C45 . . . . 1.2(6) ?
C43 C44 C45 C46 . . . . 1.5(6) ?
C44 C45 C46 C47 . . . . -2.5(6) ?
C45 C46 C47 C48 . . . . 0.8(6) ?
C46 C47 C48 C43 . . . . 1.9(5) ?
C46 C47 C48 C39 . . . . -177.0(3) ?
C42 C43 C48 C47 . . . . 176.4(4) ?
C44 C43 C48 C47 . . . . -2.8(5) ?
C42 C43 C48 C39 . . . . -4.7(5) ?
C44 C43 C48 C39 . . . . 176.2(3) ?
C40 C39 C48 C47 . . . . -176.6(4) ?
C34 C39 C48 C47 . . . . 5.7(5) ?
C40 C39 C48 C43 . . . . 4.5(5) ?
C34 C39 C48 C43 . . . . -173.2(3) ?
C55 C33 C49 C50 . . . . -91.5(4) ?
C34 C33 C49 C50 . . . . 139.4(3) ?
C55 C33 C49 C54 . . . . 82.5(4) ?
C34 C33 C49 C54 . . . . -46.6(5) ?
C54 C49 C50 C51 . . . . -0.6(6) ?
C33 C49 C50 C51 . . . . 173.8(4) ?
C49 C50 C51 C52 . . . . 0.8(6) ?
C50 C51 C52 C53 . . . . -0.5(7) ?
C51 C52 C53 C54 . . . . -0.1(7) ?
C52 C53 C54 C49 . . . . 0.4(6) ?
C50 C49 C54 C53 . . . . 0.0(6) ?
C33 C49 C54 C53 . . . . -174.0(4) ?
C49 C33 C55 C56 . . . . -63.1(4) ?
C34 C33 C55 C56 . . . . 67.1(4) ?
C49 C33 C55 C63 . . . . 112.6(3) ?
C34 C33 C55 C63 . . . . -117.2(3) ?
C63 C55 C56 C57 . . . . -2.4(5) ?
C33 C55 C56 C57 . . . . 173.4(3) ?
C55 C56 C57 C58 . . . . 179.8(3) ?
C55 C56 C57 C62 . . . . -2.1(5) ?
C62 C57 C58 C59 . . . . -1.7(5) ?
C56 C57 C58 C59 . . . . 176.3(3) ?
C57 C58 C59 C60 . . . . -0.8(5) ?
C57 C58 C59 Br2 . . . . 180.0(3) ?
C58 C59 C60 C61 . . . . 1.7(6) ?
Br2 C59 C60 C61 . . . . -179.1(3) ?
C59 C60 C61 C62 . . . . -0.1(6) ?
C63 N4 C62 C61 . . . . 177.2(3) ?
C63 N4 C62 C57 . . . . -2.6(5) ?
C60 C61 C62 N4 . . . . 177.9(3) ?
C60 C61 C62 C57 . . . . -2.4(5) ?
C58 C57 C62 N4 . . . . -177.0(3) ?
C56 C57 C62 N4 . . . . 4.8(5) ?
C58 C57 C62 C61 . . . . 3.3(5) ?
C56 C57 C62 C61 . . . . -174.9(3) ?
C62 N4 C63 O4 . . . . 178.1(3) ?
C62 N4 C63 C55 . . . . -2.6(5) ?
C64 O4 C63 N4 . . . . -0.1(5) ?
C64 O4 C63 C55 . . . . -179.4(3) ?
C56 C55 C63 N4 . . . . 5.1(5) ?
C33 C55 C63 N4 . . . . -170.9(3) ?
C56 C55 C63 O4 . . . . -175.6(3) ?
C33 C55 C63 O4 . . . . 8.4(5) ?

_cod_database_fobs_code 2022265
